data_2018585
loop_
_publ_author_name
'Raven, William'
'Kalf, Irmgard'
'Englert, Ulli'

_publ_section_title
;
 Pseudosymmetry in a cyclopalladated compound
;
_journal_coeditor_code YF3015
_journal_issue 8
_journal_name_full 'Acta Crystallographica Section C'
_journal_page_first m223
_journal_page_last m225
_journal_paper_doi 10.1107/S0108270112030776
_journal_volume 68
_journal_year 2012
_chemical_formula_iupac '[Pd (C8 H10 N) Cl (C9 H7 N)], 0.5C3 H6 O'
_chemical_formula_moiety 'C17 H17 Cl N2 Pd, 0.5(C3 H6 O)'
_chemical_formula_sum 'C18.5 H20 Cl N2 O0.5 Pd'
_chemical_formula_weight 420.21
_chemical_melting_point 413
_chemical_name_common Pd1a-Qu
_chemical_name_systematic
;
(<i>SP</i>-4--4)-(<i>R</i>)-[2-(1-aminoethyl)phenyl-\k^2^<i>C</i>^1^,<i>N</i>]-
chlorido(quinoline-\k<i>N</i>)palladium(II) acetone hemisolvate
;
_space_group_IT_number 1
_symmetry_cell_setting triclinic
_symmetry_space_group_name_Hall 'P 1'
_symmetry_space_group_name_H-M 'P 1'
_atom_sites_solution_hydrogens geom
_atom_sites_solution_primary direct
_atom_sites_solution_secondary difmap
_audit_creation_method SHELXL-97
_cell_angle_alpha 104.369(3)
_cell_angle_beta 95.465(3)
_cell_angle_gamma 95.802(3)
_cell_formula_units_Z 4
_cell_length_a 11.9699(18)
_cell_length_b 12.3754(19)
_cell_length_c 12.4793(19)
_cell_measurement_reflns_used 21565
_cell_measurement_temperature 100(2)
_cell_measurement_theta_max 53.11
_cell_measurement_theta_min 2
_cell_volume 1767.6(5)
_computing_cell_refinement 'SMART (Bruker, 2001)'
_computing_data_collection 'SMART (Bruker, 2001)'
_computing_data_reduction 'SAINT (Bruker, 1999)'
_computing_molecular_graphics 'PLATON (Spek, 2009) and Mercury (Macrae <i>et al.</i>, 2008)'
_computing_publication_material 'SHELXL97 (Sheldrick, 2008)'
_computing_structure_refinement 'SHELXL97 (Sheldrick, 2008)'
_computing_structure_solution 'SHELXS97 (Sheldrick, 2008)'
_diffrn_ambient_temperature 100(2)
_diffrn_measured_fraction_theta_full 0.996
_diffrn_measured_fraction_theta_max 0.996
_diffrn_measurement_device_type
;
Bruker D8 goniometer with a SMART APEX CCD area-detector
;
_diffrn_measurement_method '\w scans'
_diffrn_radiation_monochromator 'multilayer optics'
_diffrn_radiation_source 'Incoatec microsource'
_diffrn_radiation_type MoK\a
_diffrn_radiation_wavelength 0.71073
_diffrn_reflns_av_R_equivalents 0.0490
_diffrn_reflns_av_sigmaI/netI 0.1051
_diffrn_reflns_limit_h_max 14
_diffrn_reflns_limit_h_min -15
_diffrn_reflns_limit_k_max 15
_diffrn_reflns_limit_k_min -15
_diffrn_reflns_limit_l_max 15
_diffrn_reflns_limit_l_min -15
_diffrn_reflns_number 21565
_diffrn_reflns_theta_full 26.55
_diffrn_reflns_theta_max 26.55
_diffrn_reflns_theta_min 1.71
_exptl_absorpt_coefficient_mu 1.204
_exptl_absorpt_correction_T_max 0.7454
_exptl_absorpt_correction_T_min 0.4553
_exptl_absorpt_correction_type multi-scan
_exptl_absorpt_process_details '(SADABS;  Bruker, 1999?)'
_exptl_crystal_colour colourless
_exptl_crystal_density_diffrn 1.579
_exptl_crystal_density_method 'not measured'
_exptl_crystal_description rod
_exptl_crystal_F_000 848
_exptl_crystal_size_max 0.35
_exptl_crystal_size_mid 0.14
_exptl_crystal_size_min 0.07
_refine_diff_density_max 0.948
_refine_diff_density_min -0.770
_refine_ls_abs_structure_details 'Flack (1983), <b>???? Friedel pairs</b>'
_refine_ls_abs_structure_Flack 0.02(4)
_refine_ls_extinction_method none
_refine_ls_goodness_of_fit_ref 1.006
_refine_ls_hydrogen_treatment constr
_refine_ls_matrix_type full
_refine_ls_number_parameters 585
_refine_ls_number_reflns 14570
_refine_ls_number_restraints 3
_refine_ls_restrained_S_all 1.006
_refine_ls_R_factor_all 0.0706
_refine_ls_R_factor_gt 0.0535
_refine_ls_shift/su_max 0.000
_refine_ls_shift/su_mean 0.000
_refine_ls_structure_factor_coef Fsqd
_refine_ls_weighting_details 'calc w=1/[\s^2^(Fo^2^)+(0.0233P)^2^+0.0000P] where P=(Fo^2^+2Fc^2^)/3'
_refine_ls_weighting_scheme calc
_refine_ls_wR_factor_gt 0.1062
_refine_ls_wR_factor_ref 0.1157
_reflns_number_gt 11833
_reflns_number_total 14570
_reflns_threshold_expression I>2\s(I)
_cod_data_source_file yf3015.cif
_cod_data_source_block I
_cod_original_formula_sum 'C18.5 H20 Cl1 N2 O0.5 Pd1'
_cod_database_code 2018585
_cod_database_fobs_code 2018585

loop_
_symmetry_equiv_pos_as_xyz
'x, y, z'

loop_
_atom_site_type_symbol
_atom_site_label
_atom_site_fract_x
_atom_site_fract_y
_atom_site_fract_z
_atom_site_U_iso_or_equiv
_atom_site_adp_type
_atom_site_calc_flag
_atom_site_refinement_flags
_atom_site_occupancy
_atom_site_symmetry_multiplicity
Pd Pd1 0.96980(4) 0.77247(4) 0.31673(4) 0.01802(9) Uani d . 1 1
Cl Cl1 0.9497(2) 0.82727(16) 0.51313(18) 0.0222(2) Uani d . 1 1
N N11 0.9792(7) 0.9335(5) 0.3049(6) 0.0202(8) Uani d . 1 1
H H11A 0.9084 0.9495 0.2832 0.024 Uiso calc R 1 1
H H11B 1.0066 0.9823 0.3730 0.024 Uiso calc R 1 1
N N12 0.9707(6) 0.6083(6) 0.3234(6) 0.0189(8) Uani d . 1 1
C C11 0.9816(8) 0.7471(7) 0.1553(8) 0.0205(9) Uani d . 1 1
C C12 1.0188(8) 0.8463(7) 0.1254(8) 0.0231(9) Uani d . 1 1
C C13 1.0138(9) 0.8459(8) 0.0157(8) 0.0290(11) Uani d . 1 1
H H13 1.0345 0.9144 -0.0032 0.035 Uiso calc R 1 1
C C14 0.9795(8) 0.7487(7) -0.0695(8) 0.0297(13) Uani d . 1 1
H H14 0.9775 0.7505 -0.1453 0.036 Uiso calc R 1 1
C C15 0.9481(7) 0.6485(7) -0.0420(7) 0.0250(13) Uani d . 1 1
H H15 0.9261 0.5805 -0.0986 0.030 Uiso calc R 1 1
C C16 0.9495(8) 0.6498(7) 0.0710(7) 0.0234(11) Uani d . 1 1
H H16 0.9277 0.5816 0.0900 0.028 Uiso calc R 1 1
C C17 1.0585(9) 0.9466(7) 0.2187(8) 0.026(2) Uani d . 1 1
H H17 1.1360 0.9376 0.2500 0.031 Uiso calc R 1 1
C C18 1.0641(8) 1.0617(6) 0.2017(6) 0.038(2) Uani d . 1 1
H H18A 1.1139 1.0680 0.1450 0.057 Uiso calc R 1 1
H H18B 1.0941 1.1172 0.2720 0.057 Uiso calc R 1 1
H H18C 0.9881 1.0759 0.1769 0.057 Uiso calc R 1 1
C C19 1.0685(8) 0.5621(6) 0.3338(7) 0.0185(9) Uani d . 1 1
C C110 1.1702(8) 0.6227(7) 0.3228(8) 0.0269(10) Uani d . 1 1
H H110 1.1701 0.6920 0.3028 0.032 Uiso calc R 1 1
C C111 1.2706(9) 0.5806(8) 0.3415(9) 0.0311(11) Uani d . 1 1
H H111 1.3402 0.6213 0.3350 0.037 Uiso calc R 1 1
C C112 1.2704(10) 0.4783(8) 0.3699(9) 0.0350(11) Uani d . 1 1
H H112 1.3403 0.4512 0.3838 0.042 Uiso calc R 1 1
C C113 1.1758(9) 0.4188(8) 0.3780(9) 0.0276(10) Uani d . 1 1
H H113 1.1782 0.3488 0.3961 0.033 Uiso calc R 1 1
C C114 1.0698(8) 0.4583(7) 0.3600(7) 0.0217(9) Uani d . 1 1
C C115 0.9655(9) 0.4003(7) 0.3716(7) 0.0252(10) Uani d . 1 1
H H115 0.9634 0.3290 0.3876 0.030 Uiso calc R 1 1
C C116 0.8680(9) 0.4468(7) 0.3598(8) 0.0232(10) Uani d . 1 1
H H116 0.7974 0.4089 0.3675 0.028 Uiso calc R 1 1
C C117 0.8748(9) 0.5525(7) 0.3359(7) 0.0233(9) Uani d . 1 1
H H117 0.8070 0.5853 0.3283 0.028 Uiso calc R 1 1
Pd Pd2 1.36433(5) 1.22218(4) 0.72448(4) 0.02090(9) Uani d . 1 1
Cl Cl2 1.4142(2) 1.38278(17) 0.6531(2) 0.0252(2) Uani d . 1 1
N N21 1.3189(7) 1.1208(5) 0.5688(6) 0.0215(9) Uani d . 1 1
H H21A 1.2447 1.1255 0.5455 0.026 Uiso calc R 1 1
H H21B 1.3633 1.1442 0.5204 0.026 Uiso calc R 1 1
N N22 1.4034(7) 1.3116(6) 0.8869(7) 0.0224(8) Uani d . 1 1
C C21 1.3130(8) 1.0801(7) 0.7654(8) 0.0208(9) Uani d . 1 1
C C22 1.2959(7) 0.9865(7) 0.6737(8) 0.0204(11) Uani d . 1 1
C C23 1.2485(8) 0.8827(7) 0.6881(8) 0.0274(11) Uani d . 1 1
H H23 1.2324 0.8190 0.6256 0.033 Uiso calc R 1 1
C C24 1.2256(9) 0.8723(7) 0.7902(8) 0.0293(11) Uani d . 1 1
H H24 1.1950 0.8015 0.7990 0.035 Uiso calc R 1 1
C C25 1.2469(8) 0.9648(7) 0.8804(8) 0.0308(15) Uani d . 1 1
H H25 1.2306 0.9578 0.9516 0.037 Uiso calc R 1 1
C C26 1.2921(9) 1.0689(8) 0.8684(8) 0.0317(14) Uani d . 1 1
H H26 1.3084 1.1320 0.9315 0.038 Uiso calc R 1 1
C C27 1.3325(6) 1.0032(6) 0.5672(6) 0.0222(18) Uani d . 1 1
H H27 1.4153 0.9971 0.5707 0.027 Uiso calc R 1 1
C C28 1.2747(7) 0.9185(6) 0.4606(6) 0.0331(19) Uani d . 1 1
H H28A 1.1925 0.9169 0.4578 0.050 Uiso calc R 1 1
H H28B 1.2951 0.8436 0.4598 0.050 Uiso calc R 1 1
H H28C 1.2997 0.9407 0.3957 0.050 Uiso calc R 1 1
C C29 1.5090(8) 1.3304(6) 0.9449(7) 0.0195(10) Uani d . 1 1
C C210 1.5989(8) 1.2872(7) 0.8913(8) 0.0275(12) Uani d . 1 1
H H210 1.5855 1.2444 0.8157 0.033 Uiso calc R 1 1
C C211 1.7072(9) 1.3066(8) 0.9482(9) 0.0346(14) Uani d . 1 1
H H211 1.7680 1.2775 0.9114 0.041 Uiso calc R 1 1
C C212 1.7273(9) 1.3691(7) 1.0600(8) 0.0317(14) Uani d . 1 1
H H212 1.8021 1.3829 1.0979 0.038 Uiso calc R 1 1
C C213 1.6425(9) 1.4101(8) 1.1149(8) 0.0317(14) Uani d . 1 1
H H213 1.6580 1.4508 1.1911 0.038 Uiso calc R 1 1
C C214 1.5300(8) 1.3930(6) 1.0595(7) 0.0219(11) Uani d . 1 1
C C215 1.4399(8) 1.4357(7) 1.1108(8) 0.0260(12) Uani d . 1 1
H H215 1.4511 1.4794 1.1861 0.031 Uiso calc R 1 1
C C216 1.3356(9) 1.4138(7) 1.0513(8) 0.0277(12) Uani d . 1 1
H H216 1.2726 1.4399 1.0859 0.033 Uiso calc R 1 1
C C217 1.3203(8) 1.3532(6) 0.9397(8) 0.0241(10) Uani d . 1 1
H H217 1.2467 1.3411 0.8996 0.029 Uiso calc R 1 1
Pd Pd3 1.02955(4) 1.22831(4) 0.68424(4) 0.01802(9) Uani d . 1 1
Cl Cl3 1.0548(2) 1.17047(16) 0.49122(18) 0.0222(2) Uani d . 1 1
N N31 1.0305(7) 1.0681(5) 0.7027(6) 0.0202(8) Uani d . 1 1
H H31A 0.9985 1.0168 0.6375 0.024 Uiso calc R 1 1
H H31B 1.1038 1.0549 0.7178 0.024 Uiso calc R 1 1
N N32 1.0297(6) 1.3898(6) 0.6739(6) 0.0189(8) Uani d . 1 1
C C31 1.0131(8) 1.2626(7) 0.8453(8) 0.0205(9) Uani d . 1 1
C C32 0.9856(8) 1.1646(7) 0.8816(8) 0.0231(9) Uani d . 1 1
C C33 0.9764(9) 1.1720(8) 0.9935(8) 0.0290(11) Uani d . 1 1
H H33 0.9531 1.1070 1.0173 0.035 Uiso calc R 1 1
C C34 1.0020(8) 1.2767(7) 1.0694(8) 0.0297(13) Uani d . 1 1
H H34 1.0002 1.2823 1.1465 0.036 Uiso calc R 1 1
C C35 1.0296(7) 1.3713(7) 1.0360(7) 0.0250(13) Uani d . 1 1
H H35 1.0461 1.4420 1.0896 0.030 Uiso calc R 1 1
C C36 1.0341(8) 1.3651(7) 0.9226(8) 0.0234(11) Uani d . 1 1
H H36 1.0515 1.4317 0.8994 0.028 Uiso calc R 1 1
C C37 0.9665(8) 1.0543(7) 0.7938(8) 0.026(2) Uani d . 1 1
H H37 0.9955 0.9947 0.8261 0.031 Uiso calc R 1 1
C C38 0.8385(6) 1.0203(6) 0.7512(6) 0.0289(18) Uani d . 1 1
H H38A 0.8114 1.0753 0.7137 0.043 Uiso calc R 1 1
H H38B 0.7963 1.0186 0.8145 0.043 Uiso calc R 1 1
H H38C 0.8269 0.9457 0.6985 0.043 Uiso calc R 1 1
C C39 0.9283(8) 1.4369(6) 0.6629(7) 0.0185(9) Uani d . 1 1
C C310 0.8261(8) 1.3771(7) 0.6697(8) 0.0269(10) Uani d . 1 1
H H310 0.8257 1.3060 0.6857 0.032 Uiso calc R 1 1
C C311 0.7246(9) 1.4186(8) 0.6535(9) 0.0311(11) Uani d . 1 1
H H311 0.6554 1.3766 0.6591 0.037 Uiso calc R 1 1
C C312 0.7245(10) 1.5230(8) 0.6290(9) 0.0350(11) Uani d . 1 1
H H312 0.6548 1.5502 0.6142 0.042 Uiso calc R 1 1
C C313 0.8277(9) 1.5880(8) 0.6263(8) 0.0276(10) Uani d . 1 1
H H313 0.8276 1.6603 0.6130 0.033 Uiso calc R 1 1
C C314 0.9308(8) 1.5452(7) 0.6433(7) 0.0217(9) Uani d . 1 1
C C315 1.0341(9) 1.6038(7) 0.6361(7) 0.0252(10) Uani d . 1 1
H H315 1.0372 1.6760 0.6222 0.030 Uiso calc R 1 1
C C316 1.1314(9) 1.5561(7) 0.6494(8) 0.0232(10) Uani d . 1 1
H H316 1.2026 1.5965 0.6475 0.028 Uiso calc R 1 1
C C317 1.1257(8) 1.4478(7) 0.6656(7) 0.0233(9) Uani d . 1 1
H H317 1.1937 1.4149 0.6710 0.028 Uiso calc R 1 1
Pd Pd4 0.63787(5) 0.80200(4) 0.28935(4) 0.02090(9) Uani d . 1 1
Cl Cl4 0.5883(2) 0.64003(17) 0.3605(2) 0.0252(2) Uani d . 1 1
N N41 0.6981(7) 0.8981(5) 0.4460(6) 0.0215(9) Uani d . 1 1
H H41A 0.6462 0.8880 0.4936 0.026 Uiso calc R 1 1
H H41B 0.7639 0.8737 0.4697 0.026 Uiso calc R 1 1
N N42 0.5927(7) 0.7124(6) 0.1260(7) 0.0224(8) Uani d . 1 1
C C41 0.6846(8) 0.9416(7) 0.2482(8) 0.0208(9) Uani d . 1 1
C C42 0.7278(7) 1.0346(7) 0.3360(8) 0.0204(11) Uani d . 1 1
C C43 0.7686(8) 1.1370(7) 0.3222(8) 0.0274(11) Uani d . 1 1
H H43 0.7961 1.1984 0.3849 0.033 Uiso calc R 1 1
C C44 0.7687(9) 1.1491(7) 0.2133(8) 0.0293(11) Uani d . 1 1
H H44 0.7968 1.2195 0.2020 0.035 Uiso calc R 1 1
C C45 0.7286(8) 1.0606(7) 0.1234(8) 0.0308(15) Uani d . 1 1
H H45 0.7268 1.0699 0.0500 0.037 Uiso calc R 1 1
C C46 0.6900(9) 0.9555(8) 0.1406(8) 0.0317(14) Uani d . 1 1
H H46 0.6672 0.8928 0.0780 0.038 Uiso calc R 1 1
C C47 0.7217(6) 1.0218(6) 0.4532(6) 0.0197(17) Uani d . 1 1
H H47 0.7968 1.0523 0.4987 0.024 Uiso calc R 1 1
C C48 0.6317(7) 1.0836(6) 0.5091(6) 0.0304(18) Uani d . 1 1
H H48A 0.6465 1.1635 0.5113 0.046 Uiso calc R 1 1
H H48B 0.6330 1.0754 0.5854 0.046 Uiso calc R 1 1
H H48C 0.5573 1.0519 0.4671 0.046 Uiso calc R 1 1
C C49 0.4823(7) 0.6965(6) 0.0745(7) 0.0195(10) Uani d . 1 1
C C410 0.3965(9) 0.7406(7) 0.1315(8) 0.0275(12) Uani d . 1 1
H H410 0.4125 0.7828 0.2072 0.033 Uiso calc R 1 1
C C411 0.2875(9) 0.7228(8) 0.0775(9) 0.0346(14) Uani d . 1 1
H H411 0.2282 0.7517 0.1168 0.041 Uiso calc R 1 1
C C412 0.2634(9) 0.6620(7) -0.0354(8) 0.0317(14) Uani d . 1 1
H H412 0.1885 0.6521 -0.0724 0.038 Uiso calc R 1 1
C C413 0.3467(9) 0.6178(8) -0.0911(8) 0.0317(14) Uani d . 1 1
H H413 0.3291 0.5747 -0.1664 0.038 Uiso calc R 1 1
C C414 0.4589(8) 0.6348(6) -0.0392(7) 0.0219(11) Uani d . 1 1
C C415 0.5451(8) 0.5906(7) -0.0955(8) 0.0260(12) Uani d . 1 1
H H415 0.5292 0.5479 -0.1710 0.031 Uiso calc R 1 1
C C416 0.6528(9) 0.6085(7) -0.0421(8) 0.0277(12) Uani d . 1 1
H H416 0.7134 0.5801 -0.0796 0.033 Uiso calc R 1 1
C C417 0.6710(8) 0.6703(7) 0.0700(8) 0.0241(10) Uani d . 1 1
H H417 0.7458 0.6821 0.1075 0.029 Uiso calc R 1 1
O O5 0.5728(6) 0.9002(6) 0.6486(6) 0.0504(14) Uani d . 1 1
C C51 0.5371(9) 0.8401(9) 0.7048(9) 0.0409(17) Uani d . 1 1
C C52 0.5376(10) 0.8843(11) 0.8267(10) 0.056(2) Uani d . 1 1
H H52A 0.6020 0.8612 0.8662 0.084 Uiso calc R 1 1
H H52B 0.4670 0.8543 0.8489 0.084 Uiso calc R 1 1
H H52C 0.5442 0.9666 0.8456 0.084 Uiso calc R 1 1
C C53 0.4838(11) 0.7175(9) 0.6489(11) 0.0497(15) Uani d . 1 1
H H53A 0.4015 0.7116 0.6487 0.075 Uiso calc R 1 1
H H53B 0.5146 0.6673 0.6905 0.075 Uiso calc R 1 1
H H53C 0.5016 0.6958 0.5720 0.075 Uiso calc R 1 1
O O6 1.3783(6) 1.1240(6) 0.3427(6) 0.0504(14) Uani d . 1 1
C C61 1.4333(9) 1.1773(9) 0.2930(9) 0.0409(17) Uani d . 1 1
C C62 1.4341(11) 1.1364(11) 0.1703(10) 0.056(2) Uani d . 1 1
H H62A 1.3858 1.0640 0.1423 0.084 Uiso calc R 1 1
H H62B 1.5117 1.1269 0.1544 0.084 Uiso calc R 1 1
H H62C 1.4055 1.1913 0.1336 0.084 Uiso calc R 1 1
C C63 1.5070(11) 1.2813(9) 0.3502(11) 0.0497(15) Uani d . 1 1
H H63A 1.4922 1.3049 0.4279 0.075 Uiso calc R 1 1
H H63B 1.4919 1.3403 0.3129 0.075 Uiso calc R 1 1
H H63C 1.5863 1.2684 0.3480 0.075 Uiso calc R 1 1

loop_
_atom_site_aniso_label
_atom_site_aniso_U_11
_atom_site_aniso_U_22
_atom_site_aniso_U_33
_atom_site_aniso_U_12
_atom_site_aniso_U_13
_atom_site_aniso_U_23
Pd1 0.01729(16) 0.01804(17) 0.01815(16) -0.00008(13) -0.00123(12) 0.00586(13)
Cl1 0.0267(5) 0.0208(5) 0.0180(5) -0.0008(5) -0.0010(4) 0.0062(4)
N11 0.023(2) 0.0207(19) 0.0174(17) 0.0014(15) -0.0017(14) 0.0079(15)
N12 0.0167(17) 0.0205(19) 0.0192(18) 0.0018(15) 0.0003(14) 0.0058(15)
C11 0.008(2) 0.034(2) 0.021(2) 0.0073(17) 0.0043(16) 0.0065(18)
C12 0.020(2) 0.024(2) 0.025(2) 0.0048(18) 0.0028(17) 0.0053(18)
C13 0.033(3) 0.033(3) 0.024(2) 0.005(2) 0.004(2) 0.011(2)
C14 0.031(3) 0.041(3) 0.017(2) 0.006(2) 0.003(2) 0.007(2)
C15 0.014(3) 0.035(3) 0.023(3) 0.009(2) 0.001(2) 0.000(2)
C16 0.017(3) 0.025(2) 0.026(3) 0.006(2) 0.001(2) 0.003(2)
C17 0.030(5) 0.032(4) 0.026(4) 0.009(4) 0.005(4) 0.022(4)
C18 0.050(6) 0.034(5) 0.026(4) -0.015(4) 0.003(4) 0.011(4)
C19 0.020(2) 0.020(2) 0.015(2) -0.0007(17) 0.0009(16) 0.0054(17)
C110 0.024(2) 0.032(3) 0.026(3) 0.003(2) 0.003(2) 0.011(2)
C111 0.015(2) 0.033(3) 0.046(3) 0.002(2) 0.004(2) 0.011(2)
C112 0.028(3) 0.038(3) 0.042(3) 0.011(2) 0.002(2) 0.014(2)
C113 0.034(3) 0.022(2) 0.028(2) 0.0077(19) -0.0001(19) 0.0089(18)
C114 0.029(2) 0.023(2) 0.0130(19) 0.0037(18) 0.0021(16) 0.0050(16)
C115 0.036(3) 0.021(2) 0.018(2) -0.0006(19) -0.0001(18) 0.0057(17)
C116 0.024(2) 0.021(2) 0.022(2) -0.0084(18) -0.0019(17) 0.0065(18)
C117 0.021(2) 0.026(2) 0.022(2) -0.0002(19) -0.0030(17) 0.0069(18)
Pd2 0.01798(17) 0.0236(2) 0.02035(17) -0.00272(14) -0.00156(13) 0.00796(14)
Cl2 0.0214(5) 0.0242(6) 0.0299(6) -0.0031(4) 0.0008(4) 0.0098(5)
N21 0.021(2) 0.026(2) 0.0175(18) -0.0021(16) -0.0001(15) 0.0082(15)
N22 0.0144(18) 0.026(2) 0.0271(19) -0.0023(16) -0.0025(15) 0.0115(17)
C21 0.013(2) 0.026(2) 0.023(2) 0.0013(17) -0.0003(16) 0.0059(18)
C22 0.015(3) 0.023(2) 0.025(2) -0.001(2) 0.001(2) 0.0102(19)
C23 0.026(3) 0.024(2) 0.029(2) -0.001(2) 0.000(2) 0.0033(19)
C24 0.030(3) 0.028(3) 0.032(2) -0.002(2) 0.002(2) 0.014(2)
C25 0.030(4) 0.038(3) 0.029(3) -0.001(3) 0.003(2) 0.020(2)
C26 0.037(4) 0.031(3) 0.025(2) -0.005(2) 0.001(2) 0.007(2)
C27 0.016(4) 0.023(4) 0.023(4) -0.004(3) -0.008(3) 0.004(3)
C28 0.032(5) 0.033(4) 0.032(4) -0.002(4) -0.003(4) 0.010(4)
C29 0.013(2) 0.019(2) 0.028(2) -0.0015(18) 0.0010(19) 0.0119(19)
C210 0.025(2) 0.030(3) 0.027(3) 0.000(2) 0.000(2) 0.010(2)
C211 0.019(2) 0.047(3) 0.044(3) 0.009(2) 0.010(2) 0.018(3)
C212 0.019(3) 0.038(3) 0.038(3) -0.002(2) -0.006(2) 0.015(3)
C213 0.028(3) 0.036(3) 0.029(3) -0.010(2) -0.009(2) 0.017(2)
C214 0.023(3) 0.022(2) 0.021(2) -0.003(2) -0.001(2) 0.0109(19)
C215 0.031(3) 0.022(2) 0.024(2) -0.004(2) -0.002(2) 0.0088(19)
C216 0.025(3) 0.031(3) 0.029(2) 0.000(2) 0.003(2) 0.012(2)
C217 0.013(2) 0.023(2) 0.034(2) -0.0025(18) -0.0033(19) 0.007(2)
Pd3 0.01729(16) 0.01804(17) 0.01815(16) -0.00008(13) -0.00123(12) 0.00586(13)
Cl3 0.0267(5) 0.0208(5) 0.0180(5) -0.0008(5) -0.0010(4) 0.0062(4)
N31 0.023(2) 0.0207(19) 0.0174(17) 0.0014(15) -0.0017(14) 0.0079(15)
N32 0.0167(17) 0.0205(19) 0.0192(18) 0.0018(15) 0.0003(14) 0.0058(15)
C31 0.008(2) 0.034(2) 0.021(2) 0.0073(17) 0.0043(16) 0.0065(18)
C32 0.020(2) 0.024(2) 0.025(2) 0.0048(18) 0.0028(17) 0.0053(18)
C33 0.033(3) 0.033(3) 0.024(2) 0.005(2) 0.004(2) 0.011(2)
C34 0.031(3) 0.041(3) 0.017(2) 0.006(2) 0.003(2) 0.007(2)
C35 0.014(3) 0.035(3) 0.023(3) 0.009(2) 0.001(2) 0.000(2)
C36 0.017(3) 0.025(2) 0.026(3) 0.006(2) 0.001(2) 0.003(2)
C37 0.025(5) 0.018(4) 0.034(5) -0.001(3) 0.010(4) 0.005(4)
C38 0.030(4) 0.030(4) 0.021(4) -0.005(3) 0.006(3) -0.003(3)
C39 0.020(2) 0.020(2) 0.015(2) -0.0007(17) 0.0009(16) 0.0054(17)
C310 0.024(2) 0.032(3) 0.026(3) 0.003(2) 0.003(2) 0.011(2)
C311 0.015(2) 0.033(3) 0.046(3) 0.002(2) 0.004(2) 0.011(2)
C312 0.028(3) 0.038(3) 0.042(3) 0.011(2) 0.002(2) 0.014(2)
C313 0.034(3) 0.022(2) 0.028(2) 0.0077(19) -0.0001(19) 0.0089(18)
C314 0.029(2) 0.023(2) 0.0130(19) 0.0037(18) 0.0021(16) 0.0050(16)
C315 0.036(3) 0.021(2) 0.018(2) -0.0006(19) -0.0001(18) 0.0057(17)
C316 0.024(2) 0.021(2) 0.022(2) -0.0084(18) -0.0019(17) 0.0065(18)
C317 0.021(2) 0.026(2) 0.022(2) -0.0002(19) -0.0030(17) 0.0069(18)
Pd4 0.01798(17) 0.0236(2) 0.02035(17) -0.00272(14) -0.00156(13) 0.00796(14)
Cl4 0.0214(5) 0.0242(6) 0.0299(6) -0.0031(4) 0.0008(4) 0.0098(5)
N41 0.021(2) 0.026(2) 0.0175(18) -0.0021(16) -0.0001(15) 0.0082(15)
N42 0.0144(18) 0.026(2) 0.0271(19) -0.0023(16) -0.0025(15) 0.0115(17)
C41 0.013(2) 0.026(2) 0.023(2) 0.0013(17) -0.0003(16) 0.0059(18)
C42 0.015(3) 0.023(2) 0.025(2) -0.001(2) 0.001(2) 0.0102(19)
C43 0.026(3) 0.024(2) 0.029(2) -0.001(2) 0.000(2) 0.0033(19)
C44 0.030(3) 0.028(3) 0.032(2) -0.002(2) 0.002(2) 0.014(2)
C45 0.030(4) 0.038(3) 0.029(3) -0.001(3) 0.003(2) 0.020(2)
C46 0.037(4) 0.031(3) 0.025(2) -0.005(2) 0.001(2) 0.007(2)
C47 0.018(4) 0.015(3) 0.025(4) 0.001(3) -0.001(3) 0.005(3)
C48 0.040(5) 0.026(4) 0.027(4) 0.002(4) 0.003(4) 0.011(3)
C49 0.013(2) 0.019(2) 0.028(2) -0.0015(18) 0.0010(19) 0.0119(19)
C410 0.025(2) 0.030(3) 0.027(3) 0.000(2) 0.000(2) 0.010(2)
C411 0.019(2) 0.047(3) 0.044(3) 0.009(2) 0.010(2) 0.018(3)
C412 0.019(3) 0.038(3) 0.038(3) -0.002(2) -0.006(2) 0.015(3)
C413 0.028(3) 0.036(3) 0.029(3) -0.010(2) -0.009(2) 0.017(2)
C414 0.023(3) 0.022(2) 0.021(2) -0.003(2) -0.001(2) 0.0109(19)
C415 0.031(3) 0.022(2) 0.024(2) -0.004(2) -0.002(2) 0.0088(19)
C416 0.025(3) 0.031(3) 0.029(2) 0.000(2) 0.003(2) 0.012(2)
C417 0.013(2) 0.023(2) 0.034(2) -0.0025(18) -0.0033(19) 0.007(2)
O5 0.046(4) 0.074(3) 0.041(3) 0.001(3) 0.014(3) 0.031(2)
C51 0.029(5) 0.065(4) 0.042(3) 0.021(3) 0.011(3) 0.031(3)
C52 0.042(5) 0.093(5) 0.040(4) 0.009(4) 0.005(3) 0.032(3)
C53 0.051(4) 0.050(4) 0.061(4) 0.018(3) 0.017(3) 0.031(3)
O6 0.046(4) 0.074(3) 0.041(3) 0.001(3) 0.014(3) 0.031(2)
C61 0.029(5) 0.065(4) 0.042(3) 0.021(3) 0.011(3) 0.031(3)
C62 0.042(5) 0.093(5) 0.040(4) 0.009(4) 0.005(3) 0.032(3)
C63 0.051(4) 0.050(4) 0.061(4) 0.018(3) 0.017(3) 0.031(3)

loop_
_atom_type_symbol
_atom_type_description
_atom_type_scat_dispersion_real
_atom_type_scat_dispersion_imag
_atom_type_scat_source
C C 0.0033 0.0016 'International Tables Vol C Tables 4.2.6.8 and 6.1.1.4'
H H 0.0000 0.0000 'International Tables Vol C Tables 4.2.6.8 and 6.1.1.4'
N N 0.0061 0.0033 'International Tables Vol C Tables 4.2.6.8 and 6.1.1.4'
Cl Cl 0.1484 0.1585 'International Tables Vol C Tables 4.2.6.8 and 6.1.1.4'
Pd Pd -0.9988 1.0072 'International Tables Vol C Tables 4.2.6.8 and 6.1.1.4'
O O 0.0106 0.0060 'International Tables Vol C Tables 4.2.6.8 and 6.1.1.4'

loop_
_geom_angle_atom_site_label_1
_geom_angle_atom_site_label_2
_geom_angle_atom_site_label_3
_geom_angle
C11 Pd1 N11 80.4(3)
C11 Pd1 N12 97.2(3)
N11 Pd1 N12 175.9(4)
C11 Pd1 Cl1 172.6(3)
N11 Pd1 Cl1 92.5(2)
N12 Pd1 Cl1 90.1(2)
C17 N11 Pd1 108.0(5)
C17 N11 H11A 110.1
Pd1 N11 H11A 110.1
C17 N11 H11B 110.1
Pd1 N11 H11B 110.1
H11A N11 H11B 108.4
C117 N12 C19 119.0(8)
C117 N12 Pd1 117.9(6)
C19 N12 Pd1 122.3(6)
C16 C11 C12 118.0(9)
C16 C11 Pd1 128.6(7)
C12 C11 Pd1 113.2(6)
C13 C12 C11 119.8(8)
C13 C12 C17 124.2(9)
C11 C12 C17 116.0(8)
C12 C13 C14 122.2(9)
C12 C13 H13 118.9
C14 C13 H13 118.9
C13 C14 C15 118.9(9)
C13 C14 H14 120.5
C15 C14 H14 120.5
C14 C15 C16 118.8(8)
C14 C15 H15 120.6
C16 C15 H15 120.6
C11 C16 C15 122.0(9)
C11 C16 H16 119.0
C15 C16 H16 119.0
C12 C17 C18 121.0(8)
C12 C17 N11 102.8(8)
C18 C17 N11 110.6(7)
C12 C17 H17 107.2
C18 C17 H17 107.2
N11 C17 H17 107.2
C17 C18 H18A 109.5
C17 C18 H18B 109.5
H18A C18 H18B 109.5
C17 C18 H18C 109.5
H18A C18 H18C 109.5
H18B C18 H18C 109.5
N12 C19 C110 118.7(8)
N12 C19 C114 121.5(9)
C110 C19 C114 119.7(9)
C111 C110 C19 119.1(9)
C111 C110 H110 120.4
C19 C110 H110 120.4
C110 C111 C112 120.3(10)
C110 C111 H111 119.9
C112 C111 H111 119.9
C113 C112 C111 121.6(10)
C113 C112 H112 119.2
C111 C112 H112 119.2
C112 C113 C114 120.5(9)
C112 C113 H113 119.7
C114 C113 H113 119.7
C19 C114 C115 118.0(9)
C19 C114 C113 118.7(9)
C115 C114 C113 123.2(9)
C116 C115 C114 119.9(8)
C116 C115 H115 120.0
C114 C115 H115 120.0
C115 C116 C117 118.3(9)
C115 C116 H116 120.8
C117 C116 H116 120.8
N12 C117 C116 123.2(9)
N12 C117 H117 118.4
C116 C117 H117 118.4
C21 Pd2 N21 81.6(3)
C21 Pd2 N22 92.9(3)
N21 Pd2 N22 174.4(3)
C21 Pd2 Cl2 173.1(2)
N21 Pd2 Cl2 91.8(2)
N22 Pd2 Cl2 93.7(2)
C27 N21 Pd2 110.3(5)
C27 N21 H21A 109.6
Pd2 N21 H21A 109.6
C27 N21 H21B 109.6
Pd2 N21 H21B 109.6
H21A N21 H21B 108.1
C217 N22 C29 117.9(8)
C217 N22 Pd2 117.6(6)
C29 N22 Pd2 124.4(7)
C26 C21 C22 120.3(9)
C26 C21 Pd2 127.4(6)
C22 C21 Pd2 112.3(7)
C21 C22 C23 118.4(9)
C21 C22 C27 117.0(8)
C23 C22 C27 124.6(8)
C24 C23 C22 121.1(8)
C24 C23 H23 119.5
C22 C23 H23 119.5
C23 C24 C25 119.6(9)
C23 C24 H24 120.2
C25 C24 H24 120.2
C24 C25 C26 120.6(10)
C24 C25 H25 119.7
C26 C25 H25 119.7
C21 C26 C25 119.9(9)
C21 C26 H26 120.0
C25 C26 H26 120.0
N21 C27 C22 105.8(7)
N21 C27 C28 113.2(6)
C22 C27 C28 116.0(6)
N21 C27 H27 107.1
C22 C27 H27 107.1
C28 C27 H27 107.1
C27 C28 H28A 109.5
C27 C28 H28B 109.5
H28A C28 H28B 109.5
C27 C28 H28C 109.5
H28A C28 H28C 109.5
H28B C28 H28C 109.5
N22 C29 C210 119.3(8)
N22 C29 C214 121.4(9)
C210 C29 C214 119.3(8)
C211 C210 C29 120.3(9)
C211 C210 H210 119.9
C29 C210 H210 119.9
C210 C211 C212 120.0(10)
C210 C211 H211 120.0
C212 C211 H211 120.0
C213 C212 C211 121.3(9)
C213 C212 H212 119.3
C211 C212 H212 119.3
C212 C213 C214 120.6(9)
C212 C213 H213 119.7
C214 C213 H213 119.7
C215 C214 C213 123.2(8)
C215 C214 C29 118.4(8)
C213 C214 C29 118.4(9)
C216 C215 C214 118.7(8)
C216 C215 H215 120.7
C214 C215 H215 120.7
C215 C216 C217 120.4(10)
C215 C216 H216 119.8
C217 C216 H216 119.8
N22 C217 C216 123.2(9)
N22 C217 H217 118.4
C216 C217 H217 118.4
C31 Pd3 N32 95.1(3)
C31 Pd3 N31 82.3(3)
N32 Pd3 N31 177.3(3)
C31 Pd3 Cl3 174.6(3)
N32 Pd3 Cl3 90.0(2)
N31 Pd3 Cl3 92.6(2)
C37 N31 Pd3 109.9(5)
C37 N31 H31A 109.7
Pd3 N31 H31A 109.7
C37 N31 H31B 109.7
Pd3 N31 H31B 109.7
H31A N31 H31B 108.2
C317 N32 C39 119.0(8)
C317 N32 Pd3 119.1(6)
C39 N32 Pd3 121.5(6)
C36 C31 C32 119.1(9)
C36 C31 Pd3 128.1(7)
C32 C31 Pd3 112.6(6)
C33 C32 C31 120.7(8)
C33 C32 C37 122.5(9)
C31 C32 C37 116.8(9)
C34 C33 C32 118.3(9)
C34 C33 H33 120.8
C32 C33 H33 120.8
C35 C34 C33 121.5(9)
C35 C34 H34 119.2
C33 C34 H34 119.2
C34 C35 C36 120.4(8)
C34 C35 H35 119.8
C36 C35 H35 119.8
C31 C36 C35 119.9(9)
C31 C36 H36 120.1
C35 C36 H36 120.1
N31 C37 C32 107.5(7)
N31 C37 C38 110.7(7)
C32 C37 C38 110.5(7)
N31 C37 H37 109.4
C32 C37 H37 109.4
C38 C37 H37 109.4
C37 C38 H38A 109.5
C37 C38 H38B 109.5
H38A C38 H38B 109.5
C37 C38 H38C 109.5
H38A C38 H38C 109.5
H38B C38 H38C 109.5
C310 C39 N32 120.2(8)
C310 C39 C314 120.0(9)
N32 C39 C314 119.8(8)
C311 C310 C39 121.5(9)
C311 C310 H310 119.2
C39 C310 H310 119.2
C310 C311 C312 119.5(10)
C310 C311 H311 120.2
C312 C311 H311 120.2
C311 C312 C313 120.2(10)
C311 C312 H312 119.9
C313 C312 H312 119.9
C314 C313 C312 119.8(9)
C314 C313 H313 120.1
C312 C313 H313 120.1
C315 C314 C313 121.9(9)
C315 C314 C39 119.2(9)
C313 C314 C39 118.9(9)
C316 C315 C314 119.3(8)
C316 C315 H315 120.4
C314 C315 H315 120.4
C315 C316 C317 120.1(9)
C315 C316 H316 120.0
C317 C316 H316 120.0
N32 C317 C316 122.6(9)
N32 C317 H317 118.7
C316 C317 H317 118.7
C41 Pd4 N41 82.7(3)
C41 Pd4 N42 92.8(3)
N41 Pd4 N42 173.8(3)
C41 Pd4 Cl4 173.9(3)
N41 Pd4 Cl4 91.2(2)
N42 Pd4 Cl4 93.2(2)
C47 N41 Pd4 113.5(5)
C47 N41 H41A 108.9
Pd4 N41 H41A 108.9
C47 N41 H41B 108.9
Pd4 N41 H41B 108.9
H41A N41 H41B 107.7
C417 N42 C49 119.5(8)
C417 N42 Pd4 118.3(6)
C49 N42 Pd4 122.2(7)
C42 C41 C46 116.1(8)
C42 C41 Pd4 116.1(7)
C46 C41 Pd4 127.4(6)
C43 C42 C41 123.9(9)
C43 C42 C47 119.0(8)
C41 C42 C47 117.0(8)
C42 C43 C44 118.4(8)
C42 C43 H43 120.8
C44 C43 H43 120.8
C45 C44 C43 120.6(9)
C45 C44 H44 119.7
C43 C44 H44 119.7
C44 C45 C46 119.5(10)
C44 C45 H45 120.3
C46 C45 H45 120.3
C41 C46 C45 121.3(9)
C41 C46 H46 119.3
C45 C46 H46 119.3
N41 C47 C48 110.1(7)
N41 C47 C42 108.0(6)
C48 C47 C42 112.4(6)
N41 C47 H47 108.8
C48 C47 H47 108.8
C42 C47 H47 108.8
C47 C48 H48A 109.5
C47 C48 H48B 109.5
H48A C48 H48B 109.5
C47 C48 H48C 109.5
H48A C48 H48C 109.5
H48B C48 H48C 109.5
C410 C49 N42 121.2(8)
C410 C49 C414 120.4(8)
N42 C49 C414 118.4(8)
C411 C410 C49 119.5(9)
C411 C410 H410 120.2
C49 C410 H410 120.2
C410 C411 C412 120.6(10)
C410 C411 H411 119.7
C412 C411 H411 119.7
C413 C412 C411 120.1(9)
C413 C412 H412 120.0
C411 C412 H412 120.0
C412 C413 C414 121.0(9)
C412 C413 H413 119.5
C414 C413 H413 119.5
C415 C414 C413 121.5(8)
C415 C414 C49 120.0(8)
C413 C414 C49 118.4(9)
C416 C415 C414 119.8(9)
C416 C415 H415 120.1
C414 C415 H415 120.1
C415 C416 C417 117.6(10)
C415 C416 H416 121.2
C417 C416 H416 121.2
N42 C417 C416 124.6(9)
N42 C417 H417 117.7
C416 C417 H417 117.7
C51 C53 H53A 109.5
C51 C53 H53B 109.5
H53A C53 H53B 109.5
C51 C53 H53C 109.5
H53A C53 H53C 109.5
H53B C53 H53C 109.5
O5 C51 C52 121.0(11)
O5 C51 C53 120.3(10)
C52 C51 C53 118.7(10)
C51 C52 H52A 109.5
C51 C52 H52B 109.5
H52A C52 H52B 109.5
C51 C52 H52C 109.5
H52A C52 H52C 109.5
H52B C52 H52C 109.5
C61 C62 H62A 109.5
C61 C62 H62B 109.5
H62A C62 H62B 109.5
C61 C62 H62C 109.5
H62A C62 H62C 109.5
H62B C62 H62C 109.5
O6 C61 C63 122.0(10)
O6 C61 C62 121.1(11)
C63 C61 C62 116.9(11)
C61 C63 H63A 109.5
C61 C63 H63B 109.5
H63A C63 H63B 109.5
C61 C63 H63C 109.5
H63A C63 H63C 109.5
H63B C63 H63C 109.5

loop_
_geom_bond_atom_site_label_1
_geom_bond_atom_site_label_2
_geom_bond_distance
_geom_bond_publ_flag
Pd1 C11 1.981(9) y
Pd1 N11 2.027(7) y
Pd1 N12 2.055(7) y
Pd1 Cl1 2.418(2) y
N11 C17 1.528(12) ?
N11 H11A 0.9200 ?
N11 H11B 0.9200 ?
N12 C117 1.322(12) ?
N12 C19 1.362(12) ?
C11 C16 1.380(11) ?
C11 C12 1.412(13) ?
C12 C13 1.364(14) ?
C12 C17 1.477(12) ?
C13 C14 1.388(12) ?
C13 H13 0.9500 ?
C14 C15 1.391(13) ?
C14 H14 0.9500 ?
C15 C16 1.405(13) ?
C15 H15 0.9500 ?
C16 H16 0.9500 ?
C17 C18 1.488(11) ?
C17 H17 1.0000 ?
C18 H18A 0.9800 ?
C18 H18B 0.9800 ?
C18 H18C 0.9800 ?
C19 C110 1.401(13) ?
C19 C114 1.404(12) ?
C110 C111 1.380(14) ?
C110 H110 0.9500 ?
C111 C112 1.396(14) ?
C111 H111 0.9500 ?
C112 C113 1.313(16) ?
C112 H112 0.9500 ?
C113 C114 1.424(14) ?
C113 H113 0.9500 ?
C114 C115 1.413(14) ?
C115 C116 1.364(14) ?
C115 H115 0.9500 ?
C116 C117 1.409(13) ?
C116 H116 0.9500 ?
C117 H117 0.9500 ?
Pd2 C21 2.004(9) y
Pd2 N21 2.024(6) y
Pd2 N22 2.038(7) y
Pd2 Cl2 2.417(2) y
N21 C27 1.476(9) ?
N21 H21A 0.9200 ?
N21 H21B 0.9200 ?
N22 C217 1.322(12) ?
N22 C29 1.363(11) ?
C21 C26 1.370(14) ?
C21 C22 1.394(11) ?
C22 C23 1.411(12) ?
C22 C27 1.494(12) ?
C23 C24 1.362(14) ?
C23 H23 0.9500 ?
C24 C25 1.375(12) ?
C24 H24 0.9500 ?
C25 C26 1.395(13) ?
C25 H25 0.9500 ?
C26 H26 0.9500 ?
C27 C28 1.527(9) ?
C27 H27 1.0000 ?
C28 H28A 0.9800 ?
C28 H28B 0.9800 ?
C28 H28C 0.9800 ?
C29 C210 1.403(13) ?
C29 C214 1.432(12) ?
C210 C211 1.385(14) ?
C210 H210 0.9500 ?
C211 C212 1.403(14) ?
C211 H211 0.9500 ?
C212 C213 1.349(15) ?
C212 H212 0.9500 ?
C213 C214 1.424(13) ?
C213 H213 0.9500 ?
C214 C215 1.390(13) ?
C215 C216 1.356(13) ?
C215 H215 0.9500 ?
C216 C217 1.393(13) ?
C216 H216 0.9500 ?
C217 H217 0.9500 ?
Pd3 C31 1.981(9) y
Pd3 N32 2.034(7) y
Pd3 N31 2.053(7) y
Pd3 Cl3 2.394(2) y
N31 C37 1.464(12) ?
N31 H31A 0.9200 ?
N31 H31B 0.9200 ?
N32 C317 1.319(12) ?
N32 C39 1.408(11) ?
C31 C36 1.373(11) ?
C31 C32 1.416(13) ?
C32 C33 1.393(14) ?
C32 C37 1.504(11) ?
C33 C34 1.388(12) ?
C33 H33 0.9500 ?
C34 C35 1.358(13) ?
C34 H34 0.9500 ?
C35 C36 1.405(13) ?
C35 H35 0.9500 ?
C36 H36 0.9500 ?
C37 C38 1.553(11) ?
C37 H37 1.0000 ?
C38 H38A 0.9800 ?
C38 H38B 0.9800 ?
C38 H38C 0.9800 ?
C39 C310 1.385(13) ?
C39 C314 1.420(11) ?
C310 C311 1.382(14) ?
C310 H310 0.9500 ?
C311 C312 1.399(14) ?
C311 H311 0.9500 ?
C312 C313 1.413(16) ?
C312 H312 0.9500 ?
C313 C314 1.409(14) ?
C313 H313 0.9500 ?
C314 C315 1.390(14) ?
C315 C316 1.372(14) ?
C315 H315 0.9500 ?
C316 C317 1.400(12) ?
C316 H316 0.9500 ?
C317 H317 0.9500 ?
Pd4 C41 1.964(9) y
Pd4 N41 2.040(6) y
Pd4 N42 2.055(7) y
Pd4 Cl4 2.429(2) y
N41 C47 1.507(9) ?
N41 H41A 0.9200 ?
N41 H41B 0.9200 ?
N42 C417 1.296(12) ?
N42 C49 1.387(11) ?
C41 C42 1.392(11) ?
C41 C46 1.402(14) ?
C42 C43 1.368(12) ?
C42 C47 1.516(12) ?
C43 C44 1.404(14) ?
C43 H43 0.9500 ?
C44 C45 1.367(12) ?
C44 H44 0.9500 ?
C45 C46 1.410(13) ?
C45 H45 0.9500 ?
C46 H46 0.9500 ?
C47 C48 1.509(11) ?
C47 H47 1.0000 ?
C48 H48A 0.9800 ?
C48 H48B 0.9800 ?
C48 H48C 0.9800 ?
C49 C410 1.385(13) ?
C49 C414 1.421(12) ?
C410 C411 1.380(14) ?
C410 H410 0.9500 ?
C411 C412 1.410(14) ?
C411 H411 0.9500 ?
C412 C413 1.353(15) ?
C412 H412 0.9500 ?
C413 C414 1.406(13) ?
C413 H413 0.9500 ?
C414 C415 1.385(13) ?
C415 C416 1.364(13) ?
C415 H415 0.9500 ?
C416 C417 1.403(13) ?
C416 H416 0.9500 ?
C417 H417 0.9500 ?
O5 C51 1.217(13) ?
C51 C52 1.482(16) ?
C52 H52A 0.9800 ?
C52 H52B 0.9800 ?
C52 H52C 0.9800 ?
C53 C51 1.546(15) ?
C53 H53A 0.9800 ?
C53 H53B 0.9800 ?
C53 H53C 0.9800 ?
C61 O6 1.203(13) ?
C61 C63 1.462(15) ?
C62 C61 1.489(16) ?
C62 H62A 0.9800 ?
C62 H62B 0.9800 ?
C62 H62C 0.9800 ?
C63 H63A 0.9800 ?
C63 H63B 0.9800 ?
C63 H63C 0.9800 ?

loop_
_geom_hbond_atom_site_label_D
_geom_hbond_atom_site_label_H
_geom_hbond_atom_site_label_A
_geom_hbond_distance_DH
_geom_hbond_distance_HA
_geom_hbond_distance_DA
_geom_hbond_angle_DHA
_geom_hbond_publ_flag
N11 H11B Cl3 0.92 2.41 3.241(7) 151 yes
N21 H21A Cl3 0.92 2.47 3.379(9) 171 yes
N21 H21B O6 0.92 2.20 2.983(10) 143 yes
N31 H31A Cl1 0.92 2.45 3.301(7) 154 yes
N41 H41A O5 0.92 2.18 3.056(10) 160 yes
N41 H41B Cl1 0.92 2.40 3.310(9) 171 yes

loop_
_geom_torsion_atom_site_label_1
_geom_torsion_atom_site_label_2
_geom_torsion_atom_site_label_3
_geom_torsion_atom_site_label_4
_geom_torsion
_geom_torsion_publ_flag
C11 Pd1 N11 C17 -35.4(6) ?
Cl1 Pd1 N11 C17 146.6(5) ?
C11 Pd1 N12 C117 -107.4(7) ?
Cl1 Pd1 N12 C117 71.0(6) ?
C11 Pd1 N12 C19 83.5(7) ?
Cl1 Pd1 N12 C19 -98.1(7) y
N11 Pd1 C11 C16 -158.4(9) ?
N12 Pd1 C11 C16 24.9(8) ?
N11 Pd1 C11 C12 15.5(7) ?
N12 Pd1 C11 C12 -161.2(7) ?
C16 C11 C12 C13 5.1(14) ?
Pd1 C11 C12 C13 -169.5(8) ?
C16 C11 C12 C17 -176.6(9) ?
Pd1 C11 C12 C17 8.9(11) ?
C11 C12 C13 C14 -4.0(16) ?
C17 C12 C13 C14 177.7(10) ?
C12 C13 C14 C15 0.6(15) ?
C13 C14 C15 C16 1.6(14) ?
C12 C11 C16 C15 -2.9(13) ?
Pd1 C11 C16 C15 170.7(7) ?
C14 C15 C16 C11 -0.4(13) ?
C13 C12 C17 C18 18.3(15) ?
C11 C12 C17 C18 -160.0(9) ?
C13 C12 C17 N11 142.2(10) ?
C11 C12 C17 N11 -36.0(10) ?
Pd1 N11 C17 C12 46.4(7) ?
Pd1 N11 C17 C18 176.9(6) ?
C117 N12 C19 C110 -178.7(8) ?
Pd1 N12 C19 C110 -9.7(11) ?
C117 N12 C19 C114 -1.6(12) ?
Pd1 N12 C19 C114 167.4(6) ?
N12 C19 C110 C111 175.1(9) ?
C114 C19 C110 C111 -2.0(13) ?
C19 C110 C111 C112 0.6(15) ?
C110 C111 C112 C113 1.1(17) ?
C111 C112 C113 C114 -1.2(17) ?
N12 C19 C114 C115 2.2(12) ?
C110 C19 C114 C115 179.3(8) ?
N12 C19 C114 C113 -175.2(8) ?
C110 C19 C114 C113 1.8(13) ?
C112 C113 C114 C19 -0.2(15) ?
C112 C113 C114 C115 -177.5(10) ?
C19 C114 C115 C116 -1.4(13) ?
C113 C114 C115 C116 175.8(9) ?
C114 C115 C116 C117 0.1(13) ?
C19 N12 C117 C116 0.2(13) ?
Pd1 N12 C117 C116 -169.3(7) ?
C115 C116 C117 N12 0.6(14) ?
C21 Pd2 N21 C27 -28.8(6) ?
Cl2 Pd2 N21 C27 153.0(5) ?
C21 Pd2 N22 C217 -83.4(7) ?
N21 Pd2 N22 C217 -76(3) ?
Cl2 Pd2 N22 C217 94.6(7) ?
C21 Pd2 N22 C29 96.0(8) ?
Cl2 Pd2 N22 C29 -86.0(7) y
N21 Pd2 C21 C26 -166.7(10) ?
N22 Pd2 C21 C26 12.6(9) ?
N21 Pd2 C21 C22 11.6(7) ?
N22 Pd2 C21 C22 -169.1(7) ?
C26 C21 C22 C23 4.9(14) ?
Pd2 C21 C22 C23 -173.5(7) ?
C26 C21 C22 C27 -173.5(9) ?
Pd2 C21 C22 C27 8.1(10) ?
C21 C22 C23 C24 -3.5(15) ?
C27 C22 C23 C24 174.7(9) ?
C22 C23 C24 C25 1.2(15) ?
C23 C24 C25 C26 -0.3(15) ?
C22 C21 C26 C25 -4.0(15) ?
Pd2 C21 C26 C25 174.2(7) ?
C24 C25 C26 C21 1.7(16) ?
Pd2 N21 C27 C22 38.4(7) ?
Pd2 N21 C27 C28 166.6(6) ?
C21 C22 C27 N21 -30.6(10) ?
C23 C22 C27 N21 151.1(8) ?
C21 C22 C27 C28 -157.1(8) ?
C23 C22 C27 C28 24.6(12) ?
C217 N22 C29 C210 179.8(8) ?
Pd2 N22 C29 C210 0.5(12) ?
C217 N22 C29 C214 0.2(13) ?
Pd2 N22 C29 C214 -179.2(6) ?
N22 C29 C210 C211 179.1(9) ?
C214 C29 C210 C211 -1.2(14) ?
C29 C210 C211 C212 0.4(15) ?
C210 C211 C212 C213 0.9(16) ?
C211 C212 C213 C214 -1.4(15) ?
C212 C213 C214 C215 -178.2(9) ?
C212 C213 C214 C29 0.6(14) ?
N22 C29 C214 C215 -0.8(13) ?
C210 C29 C214 C215 179.6(8) ?
N22 C29 C214 C213 -179.6(8) ?
C210 C29 C214 C213 0.7(13) ?
C213 C214 C215 C216 -179.3(9) ?
C29 C214 C215 C216 1.9(13) ?
C214 C215 C216 C217 -2.4(14) ?
C29 N22 C217 C216 -0.7(14) ?
Pd2 N22 C217 C216 178.7(7) ?
C215 C216 C217 N22 1.9(15) ?
C31 Pd3 N31 C37 27.7(6) ?
Cl3 Pd3 N31 C37 -153.8(5) ?
C31 Pd3 N32 C317 105.8(7) ?
Cl3 Pd3 N32 C317 -72.7(7) ?
C31 Pd3 N32 C39 -81.3(7) ?
Cl3 Pd3 N32 C39 100.2(6) y
N32 Pd3 C31 C36 -18.3(9) ?
N31 Pd3 C31 C36 161.1(9) ?
N32 Pd3 C31 C32 167.5(7) ?
N31 Pd3 C31 C32 -13.1(7) ?
C36 C31 C32 C33 2.0(14) ?
Pd3 C31 C32 C33 176.7(8) ?
C36 C31 C32 C37 -178.4(8) ?
Pd3 C31 C32 C37 -3.6(10) ?
C31 C32 C33 C34 -4.2(15) ?
C37 C32 C33 C34 176.3(9) ?
C32 C33 C34 C35 3.5(15) ?
C33 C34 C35 C36 -0.7(14) ?
C32 C31 C36 C35 1.0(13) ?
Pd3 C31 C36 C35 -172.9(7) ?
C34 C35 C36 C31 -1.6(13) ?
Pd3 N31 C37 C32 -34.9(8) ?
Pd3 N31 C37 C38 85.9(6) ?
C33 C32 C37 N31 -154.5(9) ?
C31 C32 C37 N31 25.9(11) ?
C33 C32 C37 C38 84.6(11) ?
C31 C32 C37 C38 -95.0(10) ?
C317 N32 C39 C310 179.1(8) ?
Pd3 N32 C39 C310 6.2(11) ?
C317 N32 C39 C314 0.0(12) ?
Pd3 N32 C39 C314 -172.9(6) ?
N32 C39 C310 C311 -176.6(9) ?
C314 C39 C310 C311 2.4(14) ?
C39 C310 C311 C312 0.5(16) ?
C310 C311 C312 C313 -3.2(17) ?
C311 C312 C313 C314 2.9(16) ?
C312 C313 C314 C315 176.9(9) ?
C312 C313 C314 C39 0.0(14) ?
C310 C39 C314 C315 -179.6(8) ?
N32 C39 C314 C315 -0.6(12) ?
C310 C39 C314 C313 -2.6(13) ?
N32 C39 C314 C313 176.4(8) ?
C313 C314 C315 C316 -177.6(9) ?
C39 C314 C315 C316 -0.7(13) ?
C314 C315 C316 C317 2.4(14) ?
C39 N32 C317 C316 1.8(13) ?
Pd3 N32 C317 C316 174.8(7) ?
C315 C316 C317 N32 -3.0(14) ?
C41 Pd4 N41 C47 11.7(6) ?
Cl4 Pd4 N41 C47 -168.6(6) ?
C41 Pd4 N42 C417 84.2(7) ?
Cl4 Pd4 N42 C417 -95.0(7) ?
C41 Pd4 N42 C49 -95.4(7) ?
Cl4 Pd4 N42 C49 85.4(6) y
N41 Pd4 C41 C42 -2.9(7) ?
N42 Pd4 C41 C42 -178.5(7) ?
N41 Pd4 C41 C46 170.3(10) ?
N42 Pd4 C41 C46 -5.4(10) ?
C46 C41 C42 C43 3.3(15) ?
Pd4 C41 C42 C43 177.2(8) ?
C46 C41 C42 C47 179.4(8) ?
Pd4 C41 C42 C47 -6.7(11) ?
C41 C42 C43 C44 -0.9(15) ?
C47 C42 C43 C44 -177.0(8) ?
C42 C43 C44 C45 0.2(15) ?
C43 C44 C45 C46 -1.9(16) ?
C42 C41 C46 C45 -4.9(15) ?
Pd4 C41 C46 C45 -178.1(8) ?
C44 C45 C46 C41 4.4(16) ?
Pd4 N41 C47 C48 105.9(6) ?
Pd4 N41 C47 C42 -17.2(8) ?
C43 C42 C47 N41 -168.2(8) ?
C41 C42 C47 N41 15.5(10) ?
C43 C42 C47 C48 70.2(10) ?
C41 C42 C47 C48 -106.1(9) ?
C417 N42 C49 C410 -179.7(9) ?
Pd4 N42 C49 C410 -0.1(11) ?
C417 N42 C49 C414 -0.5(12) ?
Pd4 N42 C49 C414 179.1(6) ?
N42 C49 C410 C411 -179.8(9) ?
C414 C49 C410 C411 0.9(14) ?
C49 C410 C411 C412 -1.2(15) ?
C410 C411 C412 C413 1.9(16) ?
C411 C412 C413 C414 -2.3(15) ?
C412 C413 C414 C415 -179.6(9) ?
C412 C413 C414 C49 2.0(14) ?
C410 C49 C414 C415 -179.7(8) ?
N42 C49 C414 C415 1.0(12) ?
C410 C49 C414 C413 -1.3(13) ?
N42 C49 C414 C413 179.4(8) ?
C413 C414 C415 C416 -179.7(9) ?
C49 C414 C415 C416 -1.4(13) ?
C414 C415 C416 C417 1.2(14) ?
C49 N42 C417 C416 0.3(14) ?
Pd4 N42 C417 C416 -179.3(7) ?
C415 C416 C417 N42 -0.7(15) ?
